data_4087667
loop_
_publ_author_name
'Despagnet-Ayoub, Emmanuelle'
'Takase, Michael K.'
'Henling, Lawrence M.'
'Labinger, Jay A.'
'Bercaw, John E.'

_publ_section_title
;
 Mechanistic Insights on the Controlled Switch from Oligomerization to
 Polymerization of 1-Hexene Catalyzed by an NHC-Zirconium Complex
;
_journal_issue 19
_journal_name_full Organometallics
_journal_page_first 4707
_journal_paper_doi 10.1021/acs.organomet.5b00472
_journal_volume 34
_journal_year 2015
_chemical_formula_sum 'C88.34 H106 B F20 N2 O5.5 Zr'
_chemical_formula_weight 1765.80
_space_group_crystal_system triclinic
_space_group_IT_number 2
_space_group_name_Hall '-P 1'
_space_group_name_H-M_alt 'P -1'
_atom_sites_solution_hydrogens geom
_atom_sites_solution_primary direct
_atom_sites_solution_secondary difmap
_audit_creation_method SHELXL-2014/6
_cell_angle_alpha 110.410(2)
_cell_angle_beta 103.088(3)
_cell_angle_gamma 103.450(2)
_cell_formula_units_Z 2
_cell_length_a 12.4145(9)
_cell_length_b 18.8131(12)
_cell_length_c 21.1906(15)
_cell_measurement_reflns_used 9994
_cell_measurement_temperature 100(2)
_cell_measurement_theta_max 32.96
_cell_measurement_theta_min 2.31
_cell_volume 4246.7(5)
_computing_cell_refinement 'SAINT v8.34A (Bruker-AXS, 2007)'
_computing_data_collection 'APEX2 v2014.7-1 (Bruker-AXS, 2014)'
_computing_data_reduction 'SAINT v8.34A (Bruker-AXS, 2007)'
_computing_molecular_graphics 'Bruker SHELXTL'
_computing_publication_material 'Bruker SHELXTL'
_computing_structure_refinement 'SHELXL-2014/6 (Sheldrick, 2014)'
_computing_structure_solution 'SHELXS-2013/1 (She ldrick, 2013)'
_diffrn_ambient_temperature 100(2)
_diffrn_detector_area_resol_mean 10.24
_diffrn_measured_fraction_theta_full 0.998
_diffrn_measured_fraction_theta_max 0.999
_diffrn_measurement_device_type 'Bruker D8 VENTURE Kappa Duo PHOTON 100 CMOS'
_diffrn_measurement_method '\f and \w scans'
_diffrn_radiation_type MoK\a
_diffrn_radiation_wavelength 0.71073
_diffrn_reflns_av_R_equivalents 0.0571
_diffrn_reflns_av_unetI/netI 0.0402
_diffrn_reflns_Laue_measured_fraction_full 0.998
_diffrn_reflns_Laue_measured_fraction_max 0.999
_diffrn_reflns_limit_h_max 17
_diffrn_reflns_limit_h_min -17
_diffrn_reflns_limit_k_max 26
_diffrn_reflns_limit_k_min -26
_diffrn_reflns_limit_l_max 30
_diffrn_reflns_limit_l_min -30
_diffrn_reflns_number 166089
_diffrn_reflns_point_group_measured_fraction_full 0.998
_diffrn_reflns_point_group_measured_fraction_max 0.999
_diffrn_reflns_theta_full 25.242
_diffrn_reflns_theta_max 30.508
_diffrn_reflns_theta_min 2.391
_diffrn_source 'I\mS HB micro-focus sealed tube'
_exptl_absorpt_coefficient_mu 0.226
_exptl_absorpt_correction_T_max 0.7467
_exptl_absorpt_correction_T_min 0.6311
_exptl_absorpt_correction_type multi-scan
_exptl_absorpt_process_details 'SADABS-2014/3 (Sheldrick, 2014)'
_exptl_crystal_colour yellow
_exptl_crystal_density_diffrn 1.381
_exptl_crystal_density_method 'not measured'
_exptl_crystal_description Block
_exptl_crystal_F_000 1838
_exptl_crystal_size_max 0.500
_exptl_crystal_size_mid 0.350
_exptl_crystal_size_min 0.150
_refine_diff_density_max 2.892
_refine_diff_density_min -1.486
_refine_diff_density_rms 0.086
_refine_ls_extinction_method none
_refine_ls_goodness_of_fit_ref 1.055
_refine_ls_hydrogen_treatment constr
_refine_ls_matrix_type full
_refine_ls_number_parameters 1188
_refine_ls_number_reflns 25914
_refine_ls_number_restraints 417
_refine_ls_restrained_S_all 1.090
_refine_ls_R_factor_all 0.0671
_refine_ls_R_factor_gt 0.0521
_refine_ls_shift/su_max 0.001
_refine_ls_shift/su_mean 0.000
_refine_ls_structure_factor_coef Fsqd
_refine_ls_weighting_details 'w=1/[\s^2^(Fo^2^)+(0.0578P)^2^+5.2871P] where P=(Fo^2^+2Fc^2^)/3'
_refine_ls_weighting_scheme calc
_refine_ls_wR_factor_gt 0.1274
_refine_ls_wR_factor_ref 0.1355
_reflns_Friedel_coverage 0.000
_reflns_number_gt 21530
_reflns_number_total 25914
_reflns_threshold_expression 'I > 2\s(I)'
_cod_data_source_file om5b00472_si_001.cif
_cod_data_source_block P14042
_cod_original_formula_sum 'C88.34 H106 B F20 N2 O5.50 Zr'
_cod_database_code 4087667
_shelx_space_group_comment
; 
The symmetry employed for this shelxl refinement is uniquely defined 
by the following loop, which should always be used as a source of 
symmetry information in preference to the above space-group names. 
They are only intended as comments. 
;
_shelx_estimated_absorpt_t_min 0.895
_shelx_estimated_absorpt_t_max 0.967
_shelxl_version_number 2014/6

loop_
_space_group_symop_operation_xyz
'x, y, z'
'-x, -y, -z'

loop_
_atom_site_label
_atom_site_type_symbol
_atom_site_fract_x
_atom_site_fract_y
_atom_site_fract_z
_atom_site_U_iso_or_equiv
_atom_site_adp_type
_atom_site_occupancy
_atom_site_site_symmetry_order
_atom_site_calc_flag
_atom_site_refinement_flags_posn
_atom_site_refinement_flags_adp
_atom_site_refinement_flags_occupancy
_atom_site_disorder_assembly
_atom_site_disorder_group
Zr1 Zr 0.29202(2) 0.37291(2) 0.75032(2) 0.01293(5) Uani 1 1 d . . . . .
C1 C 0.38847(14) 0.49765(10) 0.75828(9) 0.0109(3) Uani 1 1 d . . . . .
N1 N 0.33568(12) 0.53884(8) 0.72731(8) 0.0110(3) Uani 1 1 d . . . . .
C11 C 0.59348(14) 0.50276(10) 0.80205(9) 0.0116(3) Uani 1 1 d . . . . .
C12 C 0.56968(14) 0.42744(10) 0.80406(9) 0.0123(3) Uani 1 1 d . . . . .
C13 C 0.66301(15) 0.41073(11) 0.84245(9) 0.0134(3) Uani 1 1 d . . . . .
C17 C 0.64475(16) 0.32776(11) 0.84350(10) 0.0167(3) Uani 1 1 d . . . . .
C18 C 0.75995(18) 0.32080(13) 0.88233(12) 0.0236(4) Uani 1 1 d . . . . .
H18A H 0.8184 0.3322 0.8597 0.035 Uiso 1 1 calc R U . . .
H18B H 0.7450 0.2661 0.8794 0.035 Uiso 1 1 calc R U . . .
H18C H 0.7898 0.3597 0.9326 0.035 Uiso 1 1 calc R U . . .
C19 C 0.55968(19) 0.31419(14) 0.88430(12) 0.0252(4) Uani 1 1 d . . . . .
H19A H 0.5949 0.3545 0.9342 0.038 Uiso 1 1 calc R U . . .
H19B H 0.5446 0.2600 0.8828 0.038 Uiso 1 1 calc R U . . .
H19C H 0.4854 0.3194 0.8619 0.038 Uiso 1 1 calc R U . . .
C20 C 0.59809(18) 0.26141(12) 0.76664(11) 0.0217(4) Uani 1 1 d . . . . .
H20A H 0.5265 0.2655 0.7393 0.033 Uiso 1 1 calc R U . . .
H20B H 0.5801 0.2084 0.7677 0.033 Uiso 1 1 calc R U . . .
H20C H 0.6579 0.2681 0.7439 0.033 Uiso 1 1 calc R U . . .
C14 C 0.77045(15) 0.47341(11) 0.88151(9) 0.0156(3) Uani 1 1 d . . . . .
H14 H 0.8331 0.4626 0.9073 0.019 Uiso 1 1 calc R U . . .
C15 C 0.79135(15) 0.55124(11) 0.88498(9) 0.0151(3) Uani 1 1 d . . . . .
C21 C 0.90775(16) 0.61918(11) 0.93584(10) 0.0191(4) Uani 1 1 d . . . . .
C22 C 1.01150(17) 0.59770(14) 0.91646(12) 0.0263(4) Uani 1 1 d . . . . .
H22A H 1.0025 0.5902 0.8672 0.040 Uiso 1 1 calc R U . . .
H22B H 1.0129 0.5477 0.9208 0.040 Uiso 1 1 calc R U . . .
H22C H 1.0853 0.6415 0.9491 0.040 Uiso 1 1 calc R U . . .
C23 C 0.92115(19) 0.62913(15) 1.01291(11) 0.0294(5) Uani 1 1 d . . . . .
H23A H 0.9229 0.5787 1.0163 0.044 Uiso 1 1 calc R U . . .
H23B H 0.8545 0.6420 1.0253 0.044 Uiso 1 1 calc R U . . .
H23C H 0.9946 0.6729 1.0461 0.044 Uiso 1 1 calc R U . . .
C24 C 0.91103(18) 0.69959(13) 0.93284(13) 0.0285(5) Uani 1 1 d . . . . .
H24A H 0.9868 0.7411 0.9654 0.043 Uiso 1 1 calc R U . . .
H24B H 0.8473 0.7152 0.9473 0.043 Uiso 1 1 calc R U . . .
H24C H 0.9011 0.6940 0.8839 0.043 Uiso 1 1 calc R U . . .
C16 C 0.70194(15) 0.56460(11) 0.84330(9) 0.0138(3) Uani 1 1 d . . . . .
H16 H 0.7143 0.6161 0.8427 0.017 Uiso 1 1 calc R U . . .
O1 O 0.15832(11) 0.40563(7) 0.71391(7) 0.0140(2) Uani 1 1 d . . . . .
C2 C 0.41576(14) 0.58573(10) 0.70735(9) 0.0118(3) Uani 1 1 d . . . . .
C3 C 0.40294(15) 0.63094(11) 0.66791(10) 0.0150(3) Uani 1 1 d . . . . .
H3 H 0.3304 0.6386 0.6519 0.018 Uiso 1 1 calc R U . . .
C4 C 0.50111(17) 0.66428(11) 0.65302(10) 0.0176(3) Uani 1 1 d . . . . .
H4 H 0.4956 0.6960 0.6268 0.021 Uiso 1 1 calc R U . . .
C5 C 0.60772(16) 0.65240(11) 0.67571(11) 0.0180(3) Uani 1 1 d . . . . .
H5 H 0.6728 0.6762 0.6645 0.022 Uiso 1 1 calc R U . . .
C6 C 0.62045(15) 0.60680(11) 0.71413(10) 0.0155(3) Uani 1 1 d . . . . .
H6 H 0.6924 0.5980 0.7290 0.019 Uiso 1 1 calc R U . . .
C7 C 0.52260(14) 0.57435(10) 0.73008(9) 0.0120(3) Uani 1 1 d . . . . .
N2 N 0.50313(12) 0.52155(8) 0.76265(8) 0.0109(3) Uani 1 1 d . . . . .
C31 C 0.21872(14) 0.53977(10) 0.72296(9) 0.0119(3) Uani 1 1 d . . . . .
C32 C 0.13086(14) 0.47108(10) 0.71456(9) 0.0120(3) Uani 1 1 d . . . . .
C33 C 0.01632(15) 0.47321(10) 0.70925(9) 0.0136(3) Uani 1 1 d . . . . .
C37 C -0.08497(15) 0.39819(11) 0.69480(10) 0.0168(3) Uani 1 1 d . . . . .
C38 C -0.05890(17) 0.36759(12) 0.75310(12) 0.0221(4) Uani 1 1 d . . . . .
H38A H -0.1260 0.3206 0.7425 0.033 Uiso 1 1 calc R U . . .
H38B H -0.0456 0.4104 0.7997 0.033 Uiso 1 1 calc R U . . .
H38C H 0.0115 0.3523 0.7543 0.033 Uiso 1 1 calc R U . . .
C39 C -0.10533(17) 0.33201(12) 0.62143(12) 0.0243(4) Uani 1 1 d . . . . .
H39A H -0.1266 0.3510 0.5844 0.036 Uiso 1 1 calc R U . . .
H39B H -0.1692 0.2835 0.6116 0.036 Uiso 1 1 calc R U . . .
H39C H -0.0331 0.3192 0.6215 0.036 Uiso 1 1 calc R U . . .
C40 C -0.20102(16) 0.41499(12) 0.69216(12) 0.0228(4) Uani 1 1 d . . . . .
H40A H -0.2228 0.4329 0.6544 0.034 Uiso 1 1 calc R U . . .
H40B H -0.1910 0.4572 0.7383 0.034 Uiso 1 1 calc R U . . .
H40C H -0.2633 0.3656 0.6821 0.034 Uiso 1 1 calc R U . . .
C34 C -0.00281(15) 0.54534(11) 0.71561(10) 0.0156(3) Uani 1 1 d . . . . .
H34 H -0.0798 0.5471 0.7117 0.019 Uiso 1 1 calc R U . . .
C35 C 0.08496(15) 0.61506(11) 0.72741(10) 0.0150(3) Uani 1 1 d . . . . .
C41 C 0.06373(16) 0.69487(11) 0.73825(11) 0.0194(4) Uani 1 1 d . . . . .
C42 C 0.1326(2) 0.75678(13) 0.81578(13) 0.0304(5) Uani 1 1 d . . . . .
H42A H 0.1061 0.7365 0.8484 0.046 Uiso 1 1 calc R U . . .
H42B H 0.1189 0.8078 0.8230 0.046 Uiso 1 1 calc R U . . .
H42C H 0.2168 0.7656 0.8255 0.046 Uiso 1 1 calc R U . . .
C43 C 0.1059(2) 0.72637(15) 0.68711(15) 0.0318(5) Uani 1 1 d . . . . .
H43A H 0.1902 0.7353 0.6972 0.048 Uiso 1 1 calc R U . . .
H43B H 0.0920 0.7773 0.6939 0.048 Uiso 1 1 calc R U . . .
H43C H 0.0624 0.6866 0.6376 0.048 Uiso 1 1 calc R U . . .
C44 C -0.06678(18) 0.68535(13) 0.72355(14) 0.0297(5) Uani 1 1 d . . . . .
H44A H -0.1123 0.6456 0.6743 0.045 Uiso 1 1 calc R U . . .
H44B H -0.0766 0.7374 0.7302 0.045 Uiso 1 1 calc R U . . .
H44C H -0.0948 0.6669 0.7567 0.045 Uiso 1 1 calc R U . . .
C36 C 0.19653(15) 0.61100(10) 0.73116(9) 0.0135(3) Uani 1 1 d . . . . .
H36 H 0.2583 0.6574 0.7394 0.016 Uiso 1 1 calc R U . . .
O2 O 0.45837(11) 0.37481(7) 0.77341(7) 0.0145(2) Uani 1 1 d . . . . .
C51 C 0.25832(18) 0.36727(12) 0.85111(11) 0.0221(4) Uani 1 1 d . . . . .
H51A H 0.1742 0.3499 0.8466 0.027 Uiso 1 1 calc R U . . .
H51B H 0.3011 0.3379 0.8718 0.027 Uiso 1 1 calc R U . . .
C52 C 0.31781(17) 0.45544(12) 0.88396(10) 0.0192(4) Uani 1 1 d . . . . .
C53 C 0.25608(18) 0.50850(13) 0.87812(11) 0.0220(4) Uani 1 1 d . . . . .
H53 H 0.1726 0.4877 0.8582 0.026 Uiso 1 1 calc R U . . .
C54 C 0.3142(2) 0.59006(13) 0.90064(11) 0.0243(4) Uani 1 1 d . . . . .
H54 H 0.2702 0.6242 0.8961 0.029 Uiso 1 1 calc R U . . .
C55 C 0.4367(2) 0.62252(13) 0.92999(11) 0.0256(4) Uani 1 1 d . . . . .
H55 H 0.4764 0.6782 0.9444 0.031 Uiso 1 1 calc R U . . .
C56 C 0.49988(18) 0.57201(14) 0.93785(11) 0.0249(4) Uani 1 1 d . . . . .
H56 H 0.5832 0.5937 0.9590 0.030 Uiso 1 1 calc R U . . .
C57 C 0.44177(18) 0.49023(13) 0.91491(10) 0.0218(4) Uani 1 1 d . . . . .
H57 H 0.4865 0.4567 0.9201 0.026 Uiso 1 1 calc R U . . .
O1E O 0.29196(12) 0.33260(8) 0.62995(7) 0.0188(3) Uani 1 1 d . . . . .
C11E C 0.37333(18) 0.29328(13) 0.60738(12) 0.0264(4) Uani 1 1 d . . . . .
H11A H 0.3309 0.2475 0.5597 0.032 Uiso 1 1 calc R U . . .
H11B H 0.4017 0.2711 0.6414 0.032 Uiso 1 1 calc R U . . .
C12E C 0.4782(2) 0.34948(17) 0.60347(15) 0.0399(6) Uani 1 1 d . . . . .
H12A H 0.4512 0.3688 0.5674 0.060 Uiso 1 1 calc R U . . .
H12B H 0.5315 0.3205 0.5902 0.060 Uiso 1 1 calc R U . . .
H12C H 0.5197 0.3956 0.6502 0.060 Uiso 1 1 calc R U . . .
C13E C 0.23752(19) 0.36286(13) 0.58094(11) 0.0226(4) Uani 1 1 d . . . . .
H13A H 0.2991 0.4070 0.5809 0.027 Uiso 1 1 calc R U . . .
H13B H 0.1805 0.3859 0.5988 0.027 Uiso 1 1 calc R U . . .
C14E C 0.1746(3) 0.29910(16) 0.50504(12) 0.0375(6) Uani 1 1 d . . . . .
H14A H 0.2325 0.2832 0.4838 0.056 Uiso 1 1 calc R U . . .
H14B H 0.1296 0.3209 0.4769 0.056 Uiso 1 1 calc R U . . .
H14C H 0.1209 0.2519 0.5052 0.056 Uiso 1 1 calc R U . . .
C21E C 0.09183(18) 0.19740(12) 0.62620(12) 0.0256(4) Uani 1 1 d D . . . .
H21A H 0.0890 0.2373 0.6059 0.031 Uiso 1 1 calc R U . A 1
H21B H 0.0148 0.1789 0.6321 0.031 Uiso 1 1 calc R U . A 1
C22E C 0.10770(19) 0.12639(13) 0.57335(13) 0.0282(4) Uani 1 1 d D . . . .
H22D H 0.0428 0.1033 0.5279 0.042 Uiso 1 1 calc R U . . .
H22E H 0.1825 0.1440 0.5657 0.042 Uiso 1 1 calc R U . . .
H22F H 0.1081 0.0855 0.5920 0.042 Uiso 1 1 calc R U . . .
O2E O 0.1815(3) 0.2373(2) 0.69575(16) 0.0166(6) Uani 0.736(7) 1 d D U P B 1
C23E C 0.1720(2) 0.18438(16) 0.73283(15) 0.0216(7) Uani 0.736(7) 1 d D U P B 1
H23D H 0.1004 0.1360 0.7043 0.026 Uiso 0.736(7) 1 calc R U P B 1
H23E H 0.1646 0.2132 0.7798 0.026 Uiso 0.736(7) 1 calc R U P B 1
C24E C 0.2777(3) 0.1589(2) 0.7438(2) 0.0339(9) Uani 0.736(7) 1 d D U P B 1
H24D H 0.2696 0.1237 0.7686 0.051 Uiso 0.736(7) 1 calc R U P B 1
H24E H 0.2844 0.1296 0.6973 0.051 Uiso 0.736(7) 1 calc R U P B 1
H24F H 0.3485 0.2067 0.7727 0.051 Uiso 0.736(7) 1 calc R U P B 1
O2B O 0.2128(9) 0.2344(7) 0.6878(6) 0.035(3) Uani 0.264(7) 1 d D U P B 2
C23B C 0.2639(10) 0.1870(6) 0.7216(7) 0.055(3) Uani 0.264(7) 1 d D U P B 2
H23F H 0.3397 0.2233 0.7600 0.066 Uiso 0.264(7) 1 calc R U P B 2
H23G H 0.2802 0.1449 0.6853 0.066 Uiso 0.264(7) 1 calc R U P B 2
C24B C 0.1850(15) 0.1477(10) 0.7525(9) 0.091(6) Uani 0.264(7) 1 d D U P B 2
H24G H 0.2230 0.1174 0.7740 0.137 Uiso 0.264(7) 1 calc R U P B 2
H24H H 0.1699 0.1891 0.7893 0.137 Uiso 0.264(7) 1 calc R U P B 2
H24I H 0.1104 0.1107 0.7146 0.137 Uiso 0.264(7) 1 calc R U P B 2
B1 B 0.56102(17) 0.95417(12) 0.74464(11) 0.0138(3) Uani 1 1 d . . . . .
C61 C 0.43339(16) 0.92097(11) 0.67984(10) 0.0155(3) Uani 1 1 d . . . . .
C62 C 0.35693(16) 0.84194(11) 0.64118(10) 0.0168(3) Uani 1 1 d . . . . .
F1 F 0.37810(10) 0.78196(6) 0.65701(6) 0.0196(2) Uani 1 1 d . . . . .
C63 C 0.25479(18) 0.81742(12) 0.58388(11) 0.0228(4) Uani 1 1 d . . . . .
F2 F 0.18422(12) 0.73949(8) 0.55061(7) 0.0316(3) Uani 1 1 d . . . . .
C64 C 0.2265(2) 0.87319(15) 0.56180(11) 0.0286(5) Uani 1 1 d . . . . .
F3 F 0.12808(14) 0.85030(10) 0.50645(8) 0.0432(4) Uani 1 1 d . . . . .
C65 C 0.2996(2) 0.95253(14) 0.59731(12) 0.0271(4) Uani 1 1 d . . . . .
F4 F 0.27235(14) 1.00793(9) 0.57666(8) 0.0399(4) Uani 1 1 d . . . . .
C66 C 0.39976(18) 0.97443(12) 0.65445(11) 0.0205(4) Uani 1 1 d . . . . .
F5 F 0.46680(12) 1.05320(7) 0.68685(7) 0.0259(3) Uani 1 1 d . . . . .
C71 C 0.65587(16) 0.97842(11) 0.70521(10) 0.0162(3) Uani 1 1 d . . . . .
C72 C 0.66604(17) 0.91746(11) 0.64868(10) 0.0188(4) Uani 1 1 d . . . . .
F6 F 0.60297(11) 0.83950(7) 0.62975(6) 0.0225(2) Uani 1 1 d . . . . .
C73 C 0.73752(19) 0.93037(12) 0.60961(11) 0.0239(4) Uani 1 1 d . . . . .
F7 F 0.74339(13) 0.86777(8) 0.55636(8) 0.0346(3) Uani 1 1 d . . . . .
C74 C 0.8031(2) 1.00788(13) 0.62497(12) 0.0263(4) Uani 1 1 d . . . . .
F8 F 0.87193(14) 1.02186(9) 0.58684(8) 0.0381(3) Uani 1 1 d . . . . .
C75 C 0.79567(19) 1.07086(12) 0.67948(12) 0.0239(4) Uani 1 1 d . . . . .
F9 F 0.85798(13) 1.14711(8) 0.69464(8) 0.0337(3) Uani 1 1 d . . . . .
C76 C 0.72315(17) 1.05526(11) 0.71754(10) 0.0189(4) Uani 1 1 d . . . . .
F10 F 0.72093(11) 1.12160(7) 0.76874(7) 0.0230(2) Uani 1 1 d . . . . .
C81 C 0.57175(16) 1.03051(10) 0.81715(10) 0.0147(3) Uani 1 1 d . . . . .
C82 C 0.68046(16) 1.07231(11) 0.87189(10) 0.0174(3) Uani 1 1 d . . . . .
F11 F 0.77520(10) 1.05250(7) 0.86261(6) 0.0231(2) Uani 1 1 d . . . . .
C83 C 0.69927(18) 1.13432(12) 0.93645(11) 0.0226(4) Uani 1 1 d . . . . .
F12 F 0.80716(12) 1.17284(8) 0.98623(7) 0.0353(3) Uani 1 1 d . . . . .
C84 C 0.6064(2) 1.15649(11) 0.95009(11) 0.0235(4) Uani 1 1 d . . . . .
F13 F 0.62296(15) 1.21647(8) 1.01284(7) 0.0359(3) Uani 1 1 d . . . . .
C85 C 0.49583(19) 1.11655(12) 0.89890(11) 0.0214(4) Uani 1 1 d . . . . .
F14 F 0.40375(13) 1.13712(8) 0.91180(8) 0.0310(3) Uani 1 1 d . . . . .
C86 C 0.48064(17) 1.05483(11) 0.83447(10) 0.0171(3) Uani 1 1 d . . . . .
F15 F 0.36903(10) 1.01825(8) 0.78849(7) 0.0228(2) Uani 1 1 d . . . . .
C91 C 0.58420(15) 0.88817(10) 0.77648(9) 0.0137(3) Uani 1 1 d . . . . .
C92 C 0.68553(16) 0.86814(11) 0.78856(10) 0.0166(3) Uani 1 1 d . . . . .
F16 F 0.77407(10) 0.89541(8) 0.76641(7) 0.0234(2) Uani 1 1 d . . . . .
C93 C 0.70532(17) 0.81974(12) 0.82350(10) 0.0194(4) Uani 1 1 d . . . . .
F17 F 0.80510(11) 0.80233(8) 0.83226(7) 0.0296(3) Uani 1 1 d . . . . .
C94 C 0.62145(18) 0.78849(11) 0.84829(10) 0.0199(4) Uani 1 1 d . . . . .
F18 F 0.63831(12) 0.74109(8) 0.88194(7) 0.0286(3) Uani 1 1 d . . . . .
C95 C 0.51859(17) 0.80605(11) 0.83792(10) 0.0171(3) Uani 1 1 d . . . . .
F19 F 0.43523(11) 0.77530(8) 0.86138(7) 0.0246(3) Uani 1 1 d . . . . .
C96 C 0.50338(15) 0.85529(11) 0.80356(9) 0.0145(3) Uani 1 1 d . . . . .
F20 F 0.40219(9) 0.87165(7) 0.79718(6) 0.0184(2) Uani 1 1 d . . . . .
O1S O 0.0504(2) 1.03699(14) 0.76834(13) 0.0558(6) Uani 1 1 d D . . . .
C11S C 0.0409(4) 1.0593(3) 0.8380(2) 0.0705(11) Uani 1 1 d D . . . .
H11C H 0.1052 1.0520 0.8696 0.085 Uiso 1 1 calc R U . . .
H11D H -0.0351 1.0245 0.8351 0.085 Uiso 1 1 calc R U . . .
C12S C 0.0482(4) 1.1464(3) 0.8681(2) 0.0824(14) Uani 1 1 d D . . . .
H12D H 0.0417 1.1620 0.9159 0.124 Uiso 1 1 calc R U . . .
H12E H 0.1238 1.1806 0.8713 0.124 Uiso 1 1 calc R U . . .
H12F H -0.0160 1.1531 0.8368 0.124 Uiso 1 1 calc R U . . .
C13S C 0.0455(3) 0.9544(2) 0.7381(2) 0.0541(8) Uani 1 1 d D . . . .
H13C H -0.0313 0.9179 0.7323 0.065 Uiso 1 1 calc R U . . .
H13D H 0.1086 0.9463 0.7699 0.065 Uiso 1 1 calc R U . . .
C14S C 0.0613(4) 0.9367(2) 0.6668(2) 0.0637(9) Uani 1 1 d D . . . .
H14D H 0.0583 0.8807 0.6449 0.096 Uiso 1 1 calc R U . . .
H14E H -0.0017 0.9448 0.6357 0.096 Uiso 1 1 calc R U . . .
H14F H 0.1376 0.9731 0.6732 0.096 Uiso 1 1 calc R U . . .
O2S O 0.4797(5) 1.0046(3) 0.4864(3) 0.0600(13) Uani 0.5 1 d D . P C -1
C21S C 0.4919(6) 0.9262(3) 0.4820(4) 0.0500(15) Uani 0.5 1 d D . P C -1
H21C H 0.5688 0.9255 0.4765 0.060 Uiso 0.5 1 calc R U P C -1
H21D H 0.4930 0.9232 0.5279 0.060 Uiso 0.5 1 calc R U P C -1
C22S C 0.3984(8) 0.8530(4) 0.4229(4) 0.0586(19) Uani 0.5 1 d D . P C -1
H22G H 0.4138 0.8047 0.4244 0.088 Uiso 0.5 1 calc R U P C -1
H22H H 0.3218 0.8519 0.4285 0.088 Uiso 0.5 1 calc R U P C -1
H22I H 0.3977 0.8542 0.3770 0.088 Uiso 0.5 1 calc R U P C -1
C23S C 0.5728(5) 1.0787(3) 0.5454(4) 0.0464(14) Uani 0.5 1 d D . P C -1
H23H H 0.5764 1.0753 0.5914 0.056 Uiso 0.5 1 calc R U P C -1
H23I H 0.6497 1.0798 0.5390 0.056 Uiso 0.5 1 calc R U P C -1
C24S C 0.5556(6) 1.1556(3) 0.5499(4) 0.0468(14) Uani 0.5 1 d D . P C -1
H24J H 0.6203 1.2010 0.5899 0.070 Uiso 0.5 1 calc R U P C -1
H24K H 0.5543 1.1604 0.5052 0.070 Uiso 0.5 1 calc R U P C -1
H24L H 0.4808 1.1560 0.5576 0.070 Uiso 0.5 1 calc R U P C -1
C11T C 0.4523(3) 1.01703(18) 1.01072(17) 0.0421(8) Uani 0.8333 1 d D U P D -1
H11E H 0.5074 0.9945 0.9911 0.063 Uiso 0.8333 1 calc R U P D -1
H11F H 0.4756 1.0747 1.0218 0.063 Uiso 0.8333 1 calc R U P D -1
H11G H 0.4535 1.0099 1.0545 0.063 Uiso 0.8333 1 calc R U P D -1
C12T C 0.3293(3) 0.9738(2) 0.95629(18) 0.0462(8) Uani 0.8333 1 d D U P D -1
H12G H 0.3279 0.9803 0.9118 0.055 Uiso 0.8333 1 calc R U P D -1
H12H H 0.3057 0.9154 0.9446 0.055 Uiso 0.8333 1 calc R U P D -1
C13T C 0.2462(5) 1.0075(4) 0.9856(3) 0.0878(15) Uani 0.8333 1 d D U P D -1
H13E H 0.2727 1.0197 1.0371 0.105 Uiso 0.8333 1 calc R U P D -1
H13F H 0.2587 1.0601 0.9828 0.105 Uiso 0.8333 1 calc R U P D -1
C14T C 0.1229(8) 0.9676(8) 0.9594(8) 0.217(6) Uani 0.8333 1 d D U P D -1
H14G H 0.1061 0.9145 0.9613 0.261 Uiso 0.8333 1 calc R U P D -1
H14H H 0.0914 0.9581 0.9088 0.261 Uiso 0.8333 1 calc R U P D -1
C15T C 0.0614(8) 1.0154(9) 1.0016(9) 0.280(10) Uani 0.8333 1 d D U P D -1
H15A H -0.0234 0.9856 0.9817 0.420 Uiso 0.8333 1 calc R U P D -1
H15B H 0.0911 1.0240 1.0517 0.420 Uiso 0.8333 1 calc R U P D -1
H15C H 0.0764 1.0676 0.9991 0.420 Uiso 0.8333 1 calc R U P D -1
C11U C 0.4323(5) 0.4838(3) 0.4986(3) 0.0410(13) Uani 0.546(7) 1 d D U P E -1
H11H H 0.5021 0.4994 0.4855 0.062 Uiso 0.546(7) 1 calc R U P E -1
H11I H 0.4548 0.5055 0.5508 0.062 Uiso 0.546(7) 1 calc R U P E -1
H11J H 0.3985 0.4248 0.4779 0.062 Uiso 0.546(7) 1 calc R U P E -1
C12U C 0.3420(9) 0.5172(6) 0.4701(7) 0.078(2) Uani 0.546(7) 1 d D U P E -1
H12I H 0.3752 0.5768 0.4906 0.094 Uiso 0.546(7) 1 calc R U P E -1
H12J H 0.3186 0.4958 0.4173 0.094 Uiso 0.546(7) 1 calc R U P E -1
C13U C 0.2413(7) 0.4923(6) 0.4910(6) 0.103(3) Uani 0.546(7) 1 d D U P E -1
H13G H 0.2081 0.4329 0.4638 0.124 Uiso 0.546(7) 1 calc R U P E -1
H13H H 0.2750 0.5026 0.5417 0.124 Uiso 0.546(7) 1 calc R U P E -1
C14U C 0.1474(9) 0.5168(7) 0.4874(6) 0.108(3) Uani 0.546(7) 1 d D U P E -1
H14I H 0.1018 0.4967 0.4362 0.130 Uiso 0.546(7) 1 calc R U P E -1
H14J H 0.1774 0.5764 0.5072 0.130 Uiso 0.546(7) 1 calc R U P E -1
C15U C 0.0632(12) 0.4944(11) 0.5229(8) 0.133(5) Uani 0.546(7) 1 d D U P E -1
H15D H 0.0007 0.5173 0.5148 0.200 Uiso 0.546(7) 1 calc R U P E -1
H15E H 0.0285 0.4355 0.5028 0.200 Uiso 0.546(7) 1 calc R U P E -1
H15F H 0.1046 0.5158 0.5743 0.200 Uiso 0.546(7) 1 calc R U P E -1
C21U C 0.3509(16) 0.4932(13) 0.4771(12) 0.102(7) Uani 0.287(7) 1 d D U P E -2
H21E H 0.4004 0.5164 0.4542 0.153 Uiso 0.287(7) 1 calc R U P E -2
H21F H 0.3964 0.5112 0.5275 0.153 Uiso 0.287(7) 1 calc R U P E -2
H21G H 0.3244 0.4342 0.4528 0.153 Uiso 0.287(7) 1 calc R U P E -2
C22U C 0.2490(13) 0.5196(10) 0.4721(7) 0.072(4) Uani 0.287(7) 1 d D U P E -2
H22J H 0.2766 0.5793 0.4957 0.086 Uiso 0.287(7) 1 calc R U P E -2
H22K H 0.2046 0.5022 0.4211 0.086 Uiso 0.287(7) 1 calc R U P E -2
C23U C 0.1707(12) 0.4880(8) 0.5048(8) 0.068(3) Uani 0.287(7) 1 d D U P E -2
H23J H 0.2133 0.5082 0.5565 0.082 Uiso 0.287(7) 1 calc R U P E -2
H23K H 0.1464 0.4284 0.4832 0.082 Uiso 0.287(7) 1 calc R U P E -2
C24U C 0.0663(15) 0.5114(13) 0.4953(10) 0.088(4) Uani 0.287(7) 1 d D U P E -2
H24M H 0.0902 0.5708 0.5207 0.105 Uiso 0.287(7) 1 calc R U P E -2
H24N H 0.0280 0.4958 0.4438 0.105 Uiso 0.287(7) 1 calc R U P E -2
C25U C -0.0174(15) 0.4743(11) 0.5218(8) 0.077(4) Uani 0.287(7) 1 d D U P E -2
H25A H -0.0858 0.4917 0.5143 0.115 Uiso 0.287(7) 1 calc R U P E -2
H25B H -0.0427 0.4154 0.4961 0.115 Uiso 0.287(7) 1 calc R U P E -2
H25C H 0.0195 0.4904 0.5730 0.115 Uiso 0.287(7) 1 calc R U P E -2

loop_
_atom_site_aniso_label
_atom_site_aniso_U_11
_atom_site_aniso_U_22
_atom_site_aniso_U_33
_atom_site_aniso_U_23
_atom_site_aniso_U_13
_atom_site_aniso_U_12
Zr1 0.00898(7) 0.01212(8) 0.01881(9) 0.00844(6) 0.00394(6) 0.00336(6)
C1 0.0090(7) 0.0101(7) 0.0119(7) 0.0030(6) 0.0028(5) 0.0032(5)
N1 0.0077(6) 0.0111(6) 0.0139(6) 0.0053(5) 0.0030(5) 0.0036(5)
C11 0.0084(7) 0.0136(7) 0.0123(7) 0.0048(6) 0.0021(6) 0.0051(6)
C12 0.0097(7) 0.0129(7) 0.0134(7) 0.0051(6) 0.0029(6) 0.0042(6)
C13 0.0129(7) 0.0151(8) 0.0147(8) 0.0078(6) 0.0045(6) 0.0071(6)
C17 0.0146(8) 0.0165(8) 0.0211(9) 0.0104(7) 0.0035(6) 0.0073(6)
C18 0.0202(9) 0.0244(10) 0.0295(10) 0.0166(8) 0.0029(8) 0.0105(8)
C19 0.0273(10) 0.0287(10) 0.0337(11) 0.0230(9) 0.0154(9) 0.0138(8)
C20 0.0207(9) 0.0146(8) 0.0262(10) 0.0065(7) 0.0028(7) 0.0080(7)
C14 0.0123(7) 0.0184(8) 0.0147(8) 0.0065(7) 0.0012(6) 0.0066(6)
C15 0.0096(7) 0.0167(8) 0.0143(8) 0.0037(6) 0.0008(6) 0.0041(6)
C21 0.0101(7) 0.0179(8) 0.0199(9) 0.0032(7) -0.0017(6) 0.0028(6)
C22 0.0109(8) 0.0289(10) 0.0296(11) 0.0056(9) 0.0024(7) 0.0050(7)
C23 0.0207(10) 0.0340(12) 0.0190(9) 0.0031(8) -0.0018(8) 0.0050(8)
C24 0.0156(9) 0.0186(9) 0.0359(12) 0.0060(8) -0.0048(8) 0.0003(7)
C16 0.0101(7) 0.0135(7) 0.0159(8) 0.0048(6) 0.0028(6) 0.0043(6)
O1 0.0096(5) 0.0120(6) 0.0201(6) 0.0071(5) 0.0041(5) 0.0037(4)
C2 0.0096(7) 0.0107(7) 0.0140(7) 0.0041(6) 0.0042(6) 0.0030(6)
C3 0.0135(7) 0.0154(8) 0.0188(8) 0.0082(7) 0.0061(6) 0.0076(6)
C4 0.0189(8) 0.0176(8) 0.0224(9) 0.0127(7) 0.0096(7) 0.0080(7)
C5 0.0163(8) 0.0179(8) 0.0251(9) 0.0122(7) 0.0112(7) 0.0061(7)
C6 0.0102(7) 0.0162(8) 0.0215(8) 0.0088(7) 0.0061(6) 0.0050(6)
C7 0.0104(7) 0.0107(7) 0.0143(7) 0.0051(6) 0.0033(6) 0.0036(6)
N2 0.0079(6) 0.0110(6) 0.0131(6) 0.0054(5) 0.0019(5) 0.0029(5)
C31 0.0078(7) 0.0143(7) 0.0128(7) 0.0047(6) 0.0029(5) 0.0045(6)
C32 0.0101(7) 0.0116(7) 0.0128(7) 0.0039(6) 0.0031(6) 0.0036(6)
C33 0.0092(7) 0.0144(8) 0.0141(7) 0.0042(6) 0.0027(6) 0.0027(6)
C37 0.0093(7) 0.0165(8) 0.0214(9) 0.0061(7) 0.0046(6) 0.0025(6)
C38 0.0157(8) 0.0220(9) 0.0308(10) 0.0137(8) 0.0101(7) 0.0042(7)
C39 0.0149(8) 0.0184(9) 0.0266(10) 0.0002(8) 0.0037(7) 0.0010(7)
C40 0.0105(8) 0.0212(9) 0.0347(11) 0.0106(8) 0.0077(7) 0.0039(7)
C34 0.0102(7) 0.0166(8) 0.0185(8) 0.0047(7) 0.0052(6) 0.0059(6)
C35 0.0118(7) 0.0142(8) 0.0176(8) 0.0044(6) 0.0043(6) 0.0065(6)
C41 0.0131(8) 0.0146(8) 0.0303(10) 0.0073(7) 0.0078(7) 0.0074(6)
C42 0.0228(10) 0.0176(9) 0.0389(12) 0.0001(9) 0.0078(9) 0.0076(8)
C43 0.0315(11) 0.0316(11) 0.0526(15) 0.0287(11) 0.0229(11) 0.0205(10)
C44 0.0159(9) 0.0225(10) 0.0509(14) 0.0124(10) 0.0108(9) 0.0119(8)
C36 0.0103(7) 0.0129(7) 0.0156(8) 0.0051(6) 0.0036(6) 0.0035(6)
O2 0.0103(5) 0.0121(6) 0.0199(6) 0.0072(5) 0.0027(5) 0.0033(4)
C51 0.0220(9) 0.0218(9) 0.0251(10) 0.0120(8) 0.0095(8) 0.0073(7)
C52 0.0213(9) 0.0227(9) 0.0141(8) 0.0070(7) 0.0078(7) 0.0080(7)
C53 0.0202(9) 0.0280(10) 0.0191(9) 0.0086(8) 0.0084(7) 0.0111(8)
C54 0.0298(10) 0.0273(10) 0.0182(9) 0.0069(8) 0.0097(8) 0.0166(8)
C55 0.0310(11) 0.0214(9) 0.0176(9) 0.0014(7) 0.0101(8) 0.0059(8)
C56 0.0202(9) 0.0320(11) 0.0169(9) 0.0038(8) 0.0072(7) 0.0081(8)
C57 0.0225(9) 0.0272(10) 0.0166(9) 0.0078(8) 0.0072(7) 0.0115(8)
O1E 0.0148(6) 0.0211(7) 0.0175(6) 0.0044(5) 0.0047(5) 0.0076(5)
C11E 0.0202(9) 0.0278(10) 0.0231(10) 0.0006(8) 0.0057(8) 0.0119(8)
C12E 0.0198(10) 0.0439(14) 0.0403(14) -0.0001(11) 0.0131(10) 0.0086(10)
C13E 0.0242(9) 0.0235(9) 0.0200(9) 0.0084(8) 0.0068(7) 0.0099(8)
C14E 0.0482(15) 0.0346(13) 0.0203(10) 0.0088(9) 0.0012(10) 0.0125(11)
C21E 0.0176(9) 0.0189(9) 0.0339(11) 0.0083(8) 0.0075(8) 0.0010(7)
C22E 0.0230(10) 0.0212(10) 0.0323(11) 0.0057(8) 0.0040(8) 0.0072(8)
O2E 0.0229(13) 0.0107(10) 0.0151(10) 0.0052(8) 0.0058(9) 0.0046(10)
C23E 0.0254(14) 0.0148(12) 0.0265(14) 0.0129(10) 0.0083(10) 0.0042(10)
C24E 0.0211(14) 0.0265(16) 0.050(2) 0.0238(15) -0.0027(13) 0.0049(12)
O2B 0.041(6) 0.016(3) 0.052(5) 0.020(3) 0.012(4) 0.012(4)
C23B 0.051(6) 0.019(4) 0.071(6) 0.022(4) -0.019(5) 0.004(4)
C24B 0.092(11) 0.058(8) 0.099(11) 0.059(8) -0.013(8) -0.011(8)
B1 0.0142(8) 0.0123(8) 0.0151(8) 0.0060(7) 0.0045(7) 0.0047(7)
C61 0.0169(8) 0.0153(8) 0.0152(8) 0.0064(6) 0.0046(6) 0.0081(6)
C62 0.0161(8) 0.0165(8) 0.0165(8) 0.0056(7) 0.0035(6) 0.0074(6)
F1 0.0198(5) 0.0131(5) 0.0216(5) 0.0062(4) 0.0017(4) 0.0051(4)
C63 0.0196(9) 0.0217(9) 0.0177(9) 0.0019(7) 0.0005(7) 0.0065(7)
F2 0.0242(6) 0.0255(6) 0.0239(6) 0.0002(5) -0.0053(5) 0.0007(5)
C64 0.0244(10) 0.0355(12) 0.0186(9) 0.0066(8) -0.0035(8) 0.0153(9)
F3 0.0368(8) 0.0480(9) 0.0275(7) 0.0076(6) -0.0127(6) 0.0205(7)
C65 0.0327(11) 0.0309(11) 0.0224(10) 0.0130(9) 0.0050(8) 0.0205(9)
F4 0.0513(9) 0.0397(8) 0.0345(8) 0.0208(7) 0.0026(7) 0.0294(7)
C66 0.0236(9) 0.0182(9) 0.0199(9) 0.0079(7) 0.0051(7) 0.0099(7)
F5 0.0340(7) 0.0164(5) 0.0272(6) 0.0110(5) 0.0055(5) 0.0107(5)
C71 0.0171(8) 0.0147(8) 0.0175(8) 0.0064(7) 0.0067(6) 0.0062(6)
C72 0.0208(9) 0.0143(8) 0.0208(9) 0.0066(7) 0.0088(7) 0.0048(7)
F6 0.0268(6) 0.0131(5) 0.0236(6) 0.0034(4) 0.0114(5) 0.0040(4)
C73 0.0289(10) 0.0205(9) 0.0215(9) 0.0050(8) 0.0143(8) 0.0077(8)
F7 0.0452(8) 0.0252(7) 0.0307(7) 0.0022(5) 0.0262(6) 0.0092(6)
C74 0.0296(11) 0.0263(10) 0.0263(10) 0.0110(8) 0.0181(9) 0.0069(8)
F8 0.0450(8) 0.0351(8) 0.0396(8) 0.0143(6) 0.0328(7) 0.0071(6)
C75 0.0268(10) 0.0175(9) 0.0285(10) 0.0106(8) 0.0134(8) 0.0042(7)
F9 0.0414(8) 0.0190(6) 0.0432(8) 0.0137(6) 0.0253(7) 0.0031(5)
C76 0.0221(9) 0.0148(8) 0.0208(9) 0.0068(7) 0.0097(7) 0.0071(7)
F10 0.0308(6) 0.0122(5) 0.0280(6) 0.0064(5) 0.0166(5) 0.0074(5)
C81 0.0168(8) 0.0122(7) 0.0160(8) 0.0065(6) 0.0059(6) 0.0051(6)
C82 0.0169(8) 0.0150(8) 0.0190(8) 0.0066(7) 0.0065(7) 0.0038(6)
F11 0.0136(5) 0.0255(6) 0.0245(6) 0.0066(5) 0.0045(4) 0.0048(4)
C83 0.0253(10) 0.0154(8) 0.0173(9) 0.0041(7) 0.0037(7) -0.0023(7)
F12 0.0292(7) 0.0287(7) 0.0226(6) -0.0007(5) -0.0007(5) -0.0070(5)
C84 0.0397(12) 0.0123(8) 0.0187(9) 0.0055(7) 0.0143(8) 0.0067(8)
F13 0.0596(10) 0.0204(6) 0.0229(6) 0.0012(5) 0.0196(6) 0.0120(6)
C85 0.0323(10) 0.0185(9) 0.0258(10) 0.0131(8) 0.0188(8) 0.0155(8)
F14 0.0430(8) 0.0331(7) 0.0361(7) 0.0178(6) 0.0276(6) 0.0277(6)
C86 0.0201(8) 0.0164(8) 0.0189(8) 0.0096(7) 0.0085(7) 0.0086(7)
F15 0.0172(5) 0.0285(6) 0.0264(6) 0.0119(5) 0.0080(5) 0.0130(5)
C91 0.0125(7) 0.0122(7) 0.0139(7) 0.0039(6) 0.0025(6) 0.0041(6)
C92 0.0141(8) 0.0171(8) 0.0186(8) 0.0067(7) 0.0056(6) 0.0067(6)
F16 0.0152(5) 0.0298(6) 0.0321(6) 0.0160(5) 0.0119(5) 0.0115(5)
C93 0.0174(8) 0.0209(9) 0.0204(9) 0.0074(7) 0.0032(7) 0.0126(7)
F17 0.0237(6) 0.0376(7) 0.0369(7) 0.0193(6) 0.0084(5) 0.0226(6)
C94 0.0266(9) 0.0160(8) 0.0172(8) 0.0081(7) 0.0031(7) 0.0098(7)
F18 0.0395(7) 0.0275(6) 0.0279(6) 0.0190(5) 0.0089(6) 0.0184(6)
C95 0.0192(8) 0.0146(8) 0.0168(8) 0.0069(7) 0.0062(7) 0.0039(6)
F19 0.0264(6) 0.0251(6) 0.0275(6) 0.0164(5) 0.0122(5) 0.0066(5)
C96 0.0121(7) 0.0139(8) 0.0155(8) 0.0045(6) 0.0027(6) 0.0052(6)
F20 0.0128(5) 0.0214(5) 0.0242(6) 0.0112(5) 0.0075(4) 0.0079(4)
O1S 0.0623(15) 0.0551(13) 0.0548(13) 0.0227(11) 0.0271(11) 0.0224(11)
C11S 0.070(2) 0.079(3) 0.054(2) 0.024(2) 0.0313(19) 0.008(2)
C12S 0.095(3) 0.065(3) 0.063(2) 0.006(2) 0.041(2) 0.007(2)
C13S 0.0541(19) 0.0451(17) 0.072(2) 0.0262(16) 0.0303(17) 0.0209(14)
C14S 0.070(2) 0.056(2) 0.076(3) 0.0262(19) 0.036(2) 0.0317(18)
O2S 0.064(4) 0.056(3) 0.052(4) 0.024(3) 0.008(3) 0.016(3)
C21S 0.047(4) 0.031(3) 0.060(4) 0.017(3) 0.004(3) 0.011(3)
C22S 0.074(5) 0.028(3) 0.056(4) 0.015(3) 0.004(4) 0.009(3)
C23S 0.027(3) 0.051(4) 0.048(3) 0.015(3) 0.001(2) 0.011(2)
C24S 0.042(3) 0.034(3) 0.047(4) 0.007(3) 0.007(3) 0.006(2)
C11T 0.074(2) 0.0217(13) 0.0316(15) 0.0116(11) 0.0248(15) 0.0109(14)
C12T 0.068(2) 0.0334(16) 0.0359(16) 0.0190(14) 0.0143(15) 0.0108(15)
C13T 0.109(3) 0.092(4) 0.079(4) 0.048(3) 0.031(3) 0.044(3)
C14T 0.125(5) 0.202(10) 0.252(11) 0.005(9) 0.080(7) 0.054(6)
C15T 0.109(7) 0.250(14) 0.305(16) -0.069(12) 0.030(9) 0.083(9)
C11U 0.066(3) 0.033(2) 0.033(2) 0.016(2) 0.026(2) 0.021(2)
C12U 0.115(5) 0.056(5) 0.046(4) 0.005(3) -0.004(4) 0.056(4)
C13U 0.086(5) 0.074(5) 0.090(6) -0.008(4) -0.012(4) 0.032(5)
C14U 0.113(6) 0.101(6) 0.073(5) 0.009(5) -0.009(5) 0.054(6)
C15U 0.126(9) 0.146(11) 0.095(10) 0.018(8) 0.015(7) 0.062(9)
C21U 0.120(10) 0.078(13) 0.053(10) -0.021(9) 0.021(9) 0.025(8)
C22U 0.117(7) 0.068(7) 0.022(4) 0.029(4) 0.012(5) 0.014(6)
C23U 0.113(7) 0.044(5) 0.050(6) 0.032(4) 0.019(6) 0.023(6)
C24U 0.110(9) 0.084(9) 0.040(8) 0.013(7) 0.001(7) 0.029(7)
C25U 0.103(10) 0.073(9) 0.042(7) 0.017(6) 0.001(8) 0.044(9)

loop_
_atom_type_symbol
_atom_type_description
_atom_type_scat_dispersion_real
_atom_type_scat_dispersion_imag
_atom_type_scat_source
C C 0.0033 0.0016 'International Tables Vol C Tables 4.2.6.8 and 6.1.1.4'
H H 0.0000 0.0000 'International Tables Vol C Tables 4.2.6.8 and 6.1.1.4'
B B 0.0013 0.0007 'International Tables Vol C Tables 4.2.6.8 and 6.1.1.4'
N N 0.0061 0.0033 'International Tables Vol C Tables 4.2.6.8 and 6.1.1.4'
O O 0.0106 0.0060 'International Tables Vol C Tables 4.2.6.8 and 6.1.1.4'
F F 0.0171 0.0103 'International Tables Vol C Tables 4.2.6.8 and 6.1.1.4'
Zr Zr -2.9673 0.5597 'International Tables Vol C Tables 4.2.6.8 and 6.1.1.4'

loop_
_geom_angle_atom_site_label_1
_geom_angle_atom_site_label_2
_geom_angle_atom_site_label_3
_geom_angle
O1 Zr1 O2 155.34(5)
O1 Zr1 C51 99.53(7)
O2 Zr1 C51 99.12(6)
O1 Zr1 C1 78.28(5)
O2 Zr1 C1 78.88(5)
C51 Zr1 C1 117.41(7)
O1 Zr1 O2B 101.3(2)
O2 Zr1 O2B 94.0(3)
C51 Zr1 O2B 91.9(3)
C1 Zr1 O2B 150.5(3)
O1 Zr1 O2E 93.78(9)
O2 Zr1 O2E 103.93(9)
C51 Zr1 O2E 84.55(9)
C1 Zr1 O2E 157.44(9)
O1 Zr1 O1E 82.82(5)
O2 Zr1 O1E 84.71(5)
C51 Zr1 O1E 161.18(6)
C1 Zr1 O1E 81.39(5)
O2B Zr1 O1E 69.4(3)
O2E Zr1 O1E 76.66(8)
O1 Zr1 C52 93.06(6)
O2 Zr1 C52 93.36(6)
C51 Zr1 C52 34.18(7)
C1 Zr1 C52 83.23(6)
O2B Zr1 C52 126.1(3)
O2E Zr1 C52 118.55(9)
O1E Zr1 C52 164.58(6)
N2 C1 N1 106.62(14)
N2 C1 Zr1 122.70(11)
N1 C1 Zr1 124.14(11)
C1 N1 C2 110.29(14)
C1 N1 C31 123.76(14)
C2 N1 C31 125.66(14)
C12 C11 C16 121.63(15)
C12 C11 N2 120.49(14)
C16 C11 N2 117.62(15)
O2 C12 C11 119.36(15)
O2 C12 C13 122.02(15)
C11 C12 C13 118.50(15)
C14 C13 C12 117.68(16)
C14 C13 C17 121.02(15)
C12 C13 C17 121.25(15)
C13 C17 C20 110.08(15)
C13 C17 C18 112.28(15)
C20 C17 C18 106.91(16)
C13 C17 C19 109.36(15)
C20 C17 C19 111.40(17)
C18 C17 C19 106.76(16)
C17 C18 H18A 109.5
C17 C18 H18B 109.5
H18A C18 H18B 109.5
C17 C18 H18C 109.5
H18A C18 H18C 109.5
H18B C18 H18C 109.5
C17 C19 H19A 109.5
C17 C19 H19B 109.5
H19A C19 H19B 109.5
C17 C19 H19C 109.5
H19A C19 H19C 109.5
H19B C19 H19C 109.5
C17 C20 H20A 109.5
C17 C20 H20B 109.5
H20A C20 H20B 109.5
C17 C20 H20C 109.5
H20A C20 H20C 109.5
H20B C20 H20C 109.5
C13 C14 C15 123.81(16)
C13 C14 H14 118.1
C15 C14 H14 118.1
C16 C15 C14 117.46(16)
C16 C15 C21 122.12(16)
C14 C15 C21 120.37(16)
C24 C21 C22 108.70(18)
C24 C21 C15 111.87(15)
C22 C21 C15 110.10(16)
C24 C21 C23 108.41(18)
C22 C21 C23 109.15(17)
C15 C21 C23 108.56(17)
C21 C22 H22A 109.5
C21 C22 H22B 109.5
H22A C22 H22B 109.5
C21 C22 H22C 109.5
H22A C22 H22C 109.5
H22B C22 H22C 109.5
C21 C23 H23A 109.5
C21 C23 H23B 109.5
H23A C23 H23B 109.5
C21 C23 H23C 109.5
H23A C23 H23C 109.5
H23B C23 H23C 109.5
C21 C24 H24A 109.5
C21 C24 H24B 109.5
H24A C24 H24B 109.5
C21 C24 H24C 109.5
H24A C24 H24C 109.5
H24B C24 H24C 109.5
C15 C16 C11 120.44(16)
C15 C16 H16 119.8
C11 C16 H16 119.8
C32 O1 Zr1 141.93(11)
C3 C2 C7 120.98(16)
C3 C2 N1 132.82(15)
C7 C2 N1 105.97(14)
C4 C3 C2 117.01(16)
C4 C3 H3 121.5
C2 C3 H3 121.5
C3 C4 C5 121.73(17)
C3 C4 H4 119.1
C5 C4 H4 119.1
C6 C5 C4 121.47(17)
C6 C5 H5 119.3
C4 C5 H5 119.3
C5 C6 C7 116.88(16)
C5 C6 H6 121.6
C7 C6 H6 121.6
C6 C7 C2 121.93(16)
C6 C7 N2 131.30(16)
C2 C7 N2 106.52(14)
C1 N2 C7 110.45(14)
C1 N2 C11 124.51(14)
C7 N2 C11 124.67(14)
C36 C31 C32 121.08(15)
C36 C31 N1 118.51(15)
C32 C31 N1 120.31(15)
O1 C32 C31 119.63(15)
O1 C32 C33 121.23(15)
C31 C32 C33 119.12(15)
C34 C33 C32 117.68(16)
C34 C33 C37 120.97(15)
C32 C33 C37 121.33(16)
C39 C37 C38 110.25(17)
C39 C37 C33 108.41(16)
C38 C37 C33 112.00(15)
C39 C37 C40 107.36(16)
C38 C37 C40 106.56(16)
C33 C37 C40 112.17(15)
C37 C38 H38A 109.5
C37 C38 H38B 109.5
H38A C38 H38B 109.5
C37 C38 H38C 109.5
H38A C38 H38C 109.5
H38B C38 H38C 109.5
C37 C39 H39A 109.5
C37 C39 H39B 109.5
H39A C39 H39B 109.5
C37 C39 H39C 109.5
H39A C39 H39C 109.5
H39B C39 H39C 109.5
C37 C40 H40A 109.5
C37 C40 H40B 109.5
H40A C40 H40B 109.5
C37 C40 H40C 109.5
H40A C40 H40C 109.5
H40B C40 H40C 109.5
C33 C34 C35 123.71(16)
C33 C34 H34 118.1
C35 C34 H34 118.1
C36 C35 C34 117.51(16)
C36 C35 C41 119.61(16)
C34 C35 C41 122.86(16)
C35 C41 C44 112.12(16)
C35 C41 C42 109.22(17)
C44 C41 C42 108.31(18)
C35 C41 C43 109.46(16)
C44 C41 C43 108.20(18)
C42 C41 C43 109.50(19)
C41 C42 H42A 109.5
C41 C42 H42B 109.5
H42A C42 H42B 109.5
C41 C42 H42C 109.5
H42A C42 H42C 109.5
H42B C42 H42C 109.5
C41 C43 H43A 109.5
C41 C43 H43B 109.5
H43A C43 H43B 109.5
C41 C43 H43C 109.5
H43A C43 H43C 109.5
H43B C43 H43C 109.5
C41 C44 H44A 109.5
C41 C44 H44B 109.5
H44A C44 H44B 109.5
C41 C44 H44C 109.5
H44A C44 H44C 109.5
H44B C44 H44C 109.5
C31 C36 C35 120.76(16)
C31 C36 H36 119.6
C35 C36 H36 119.6
C12 O2 Zr1 140.62(11)
C52 C51 Zr1 84.59(11)
C52 C51 H51A 114.5
Zr1 C51 H51A 114.5
C52 C51 H51B 114.5
Zr1 C51 H51B 114.5
H51A C51 H51B 111.7
C53 C52 C57 116.45(19)
C53 C52 C51 121.82(18)
C57 C52 C51 121.25(18)
C53 C52 Zr1 101.53(12)
C57 C52 Zr1 101.32(12)
C51 C52 Zr1 61.23(10)
C54 C53 C52 121.69(19)
C54 C53 H53 119.2
C52 C53 H53 119.2
C53 C54 C55 120.6(2)
C53 C54 H54 119.7
C55 C54 H54 119.7
C56 C55 C54 119.0(2)
C56 C55 H55 120.5
C54 C55 H55 120.5
C57 C56 C55 120.3(2)
C57 C56 H56 119.8
C55 C56 H56 119.8
C56 C57 C52 121.84(19)
C56 C57 H57 119.1
C52 C57 H57 119.1
C11E O1E C13E 114.05(16)
C11E O1E Zr1 120.30(12)
C13E O1E Zr1 123.70(11)
O1E C11E C12E 113.07(19)
O1E C11E H11A 109.0
C12E C11E H11A 109.0
O1E C11E H11B 109.0
C12E C11E H11B 109.0
H11A C11E H11B 107.8
C11E C12E H12A 109.5
C11E C12E H12B 109.5
H12A C12E H12B 109.5
C11E C12E H12C 109.5
H12A C12E H12C 109.5
H12B C12E H12C 109.5
O1E C13E C14E 113.63(18)
O1E C13E H13A 108.8
C14E C13E H13A 108.8
O1E C13E H13B 108.8
C14E C13E H13B 108.8
H13A C13E H13B 107.7
C13E C14E H14A 109.5
C13E C14E H14B 109.5
H14A C14E H14B 109.5
C13E C14E H14C 109.5
H14A C14E H14C 109.5
H14B C14E H14C 109.5
O2E C21E C22E 115.4(2)
C22E C21E O2B 101.3(5)
O2E C21E H21A 108.4
C22E C21E H21A 108.4
O2E C21E H21B 108.4
C22E C21E H21B 108.4
H21A C21E H21B 107.5
C21E C22E H22D 109.5
C21E C22E H22E 109.5
H22D C22E H22E 109.5
C21E C22E H22F 109.5
H22D C22E H22F 109.5
H22E C22E H22F 109.5
C21E O2E C23E 109.5(3)
C21E O2E Zr1 124.5(2)
C23E O2E Zr1 124.4(2)
O2E C23E C24E 110.9(3)
O2E C23E H23D 109.5
C24E C23E H23D 109.5
O2E C23E H23E 109.5
C24E C23E H23E 109.5
H23D C23E H23E 108.1
C23E C24E H24D 109.5
C23E C24E H24E 109.5
H24D C24E H24E 109.5
C23E C24E H24F 109.5
H24D C24E H24F 109.5
H24E C24E H24F 109.5
C23B O2B C21E 123.4(9)
C23B O2B Zr1 116.3(7)
C21E O2B Zr1 118.2(5)
O2B C23B C24B 113.0(11)
O2B C23B H23F 109.0
C24B C23B H23F 109.0
O2B C23B H23G 109.0
C24B C23B H23G 109.0
H23F C23B H23G 107.8
C23B C24B H24G 109.5
C23B C24B H24H 109.5
H24G C24B H24H 109.5
C23B C24B H24I 109.5
H24G C24B H24I 109.5
H24H C24B H24I 109.5
C81 B1 C91 101.81(14)
C81 B1 C61 112.70(14)
C91 B1 C61 114.54(14)
C81 B1 C71 113.46(14)
C91 B1 C71 113.06(14)
C61 B1 C71 101.78(14)
C62 C61 C66 113.30(17)
C62 C61 B1 127.30(16)
C66 C61 B1 119.11(16)
F1 C62 C61 121.16(16)
F1 C62 C63 114.57(17)
C61 C62 C63 124.26(18)
F2 C63 C64 120.45(18)
F2 C63 C62 120.09(18)
C64 C63 C62 119.47(19)
F3 C64 C63 120.1(2)
F3 C64 C65 120.7(2)
C63 C64 C65 119.17(18)
F4 C65 C64 119.77(19)
F4 C65 C66 120.8(2)
C64 C65 C66 119.46(19)
F5 C66 C65 116.16(17)
F5 C66 C61 119.51(17)
C65 C66 C61 124.33(19)
C76 C71 C72 113.01(17)
C76 C71 B1 127.63(16)
C72 C71 B1 119.14(16)
F6 C72 C73 116.25(17)
F6 C72 C71 119.26(17)
C73 C72 C71 124.49(18)
F7 C73 C74 119.63(19)
F7 C73 C72 120.64(18)
C74 C73 C72 119.73(19)
F8 C74 C75 120.66(19)
F8 C74 C73 120.70(19)
C75 C74 C73 118.64(19)
F9 C75 C74 119.49(19)
F9 C75 C76 120.71(18)
C74 C75 C76 119.80(19)
F10 C76 C75 114.64(17)
F10 C76 C71 121.04(17)
C75 C76 C71 124.31(18)
C86 C81 C82 113.64(17)
C86 C81 B1 127.22(16)
C82 C81 B1 118.82(16)
F11 C82 C83 116.31(17)
F11 C82 C81 119.40(16)
C83 C82 C81 124.29(18)
F12 C83 C84 119.66(18)
F12 C83 C82 120.9(2)
C84 C83 C82 119.42(19)
F13 C84 C83 120.2(2)
F13 C84 C85 120.4(2)
C83 C84 C85 119.37(18)
F14 C85 C84 120.02(18)
F14 C85 C86 120.50(19)
C84 C85 C86 119.48(19)
F15 C86 C85 115.11(17)
F15 C86 C81 121.13(16)
C85 C86 C81 123.75(18)
C92 C91 C96 113.24(16)
C92 C91 B1 126.90(16)
C96 C91 B1 119.30(15)
F16 C92 C93 114.55(16)
F16 C92 C91 121.33(16)
C93 C92 C91 124.13(18)
F17 C93 C94 119.77(17)
F17 C93 C92 120.50(18)
C94 C93 C92 119.73(17)
F18 C94 C93 120.83(18)
F18 C94 C95 120.15(19)
C93 C94 C95 119.02(17)
F19 C95 C94 119.67(17)
F19 C95 C96 121.14(17)
C94 C95 C96 119.19(18)
F20 C96 C95 115.83(16)
F20 C96 C91 119.49(16)
C95 C96 C91 124.68(17)
C11S O1S C13S 110.9(3)
O1S C11S C12S 109.2(3)
O1S C11S H11C 109.8
C12S C11S H11C 109.8
O1S C11S H11D 109.8
C12S C11S H11D 109.8
H11C C11S H11D 108.3
C11S C12S H12D 109.5
C11S C12S H12E 109.5
H12D C12S H12E 109.5
C11S C12S H12F 109.5
H12D C12S H12F 109.5
H12E C12S H12F 109.5
O1S C13S C14S 107.7(3)
O1S C13S H13C 110.2
C14S C13S H13C 110.2
O1S C13S H13D 110.2
C14S C13S H13D 110.2
H13C C13S H13D 108.5
C13S C14S H14D 109.5
C13S C14S H14E 109.5
H14D C14S H14E 109.5
C13S C14S H14F 109.5
H14D C14S H14F 109.5
H14E C14S H14F 109.5
C23S O2S C21S 116.1(4)
C22S C21S O2S 115.4(6)
C22S C21S H21C 108.4
O2S C21S H21C 108.4
C22S C21S H21D 108.4
O2S C21S H21D 108.4
H21C C21S H21D 107.5
C21S C22S H22G 109.5
C21S C22S H22H 109.5
H22G C22S H22H 109.5
C21S C22S H22I 109.5
H22G C22S H22I 109.5
H22H C22S H22I 109.5
C24S C23S O2S 114.7(5)
C24S C23S H23H 108.6
O2S C23S H23H 108.6
C24S C23S H23I 108.6
O2S C23S H23I 108.6
H23H C23S H23I 107.6
C23S C24S H24J 109.5
C23S C24S H24K 109.5
H24J C24S H24K 109.5
C23S C24S H24L 109.5
H24J C24S H24L 109.5
H24K C24S H24L 109.5
C12T C11T H11E 109.5
C12T C11T H11F 109.5
H11E C11T H11F 109.5
C12T C11T H11G 109.5
H11E C11T H11G 109.5
H11F C11T H11G 109.5
C13T C12T C11T 109.6(4)
C13T C12T H12G 109.8
C11T C12T H12G 109.8
C13T C12T H12H 109.8
C11T C12T H12H 109.8
H12G C12T H12H 108.2
C14T C13T C12T 124.3(6)
C14T C13T H13E 106.3
C12T C13T H13E 106.3
C14T C13T H13F 106.3
C12T C13T H13F 106.3
H13E C13T H13F 106.4
C13T C14T C15T 112.3(9)
C13T C14T H14G 109.1
C15T C14T H14G 109.1
C13T C14T H14H 109.1
C15T C14T H14H 109.1
H14G C14T H14H 107.9
C14T C15T H15A 109.5
C14T C15T H15B 109.5
H15A C15T H15B 109.5
C14T C15T H15C 109.5
H15A C15T H15C 109.5
H15B C15T H15C 109.5
C12U C11U H11H 109.5
C12U C11U H11I 109.5
H11H C11U H11I 109.5
C12U C11U H11J 109.5
H11H C11U H11J 109.5
H11I C11U H11J 109.5
C13U C12U C11U 107.0(8)
C13U C12U H12I 110.3
C11U C12U H12I 110.3
C13U C12U H12J 110.3
C11U C12U H12J 110.3
H12I C12U H12J 108.6
C14U C13U C12U 129.0(11)
C14U C13U H13G 105.0
C12U C13U H13G 105.0
C14U C13U H13H 105.0
C12U C13U H13H 105.0
H13G C13U H13H 105.9
C13U C14U C15U 120.6(11)
C13U C14U H14I 107.2
C15U C14U H14I 107.2
C13U C14U H14J 107.2
C15U C14U H14J 107.2
H14I C14U H14J 106.8
C14U C15U H15D 109.5
C14U C15U H15E 109.5
H15D C15U H15E 109.5
C14U C15U H15F 109.5
H15D C15U H15F 109.5
H15E C15U H15F 109.5
C22U C21U H21E 109.5
C22U C21U H21F 109.5
H21E C21U H21F 109.5
C22U C21U H21G 109.5
H21E C21U H21G 109.5
H21F C21U H21G 109.5
C23U C22U C21U 113.2(12)
C23U C22U H22J 108.9
C21U C22U H22J 108.9
C23U C22U H22K 108.9
C21U C22U H22K 108.9
H22J C22U H22K 107.7
C22U C23U C24U 112.0(10)
C22U C23U H23J 109.2
C24U C23U H23J 109.2
C22U C23U H23K 109.2
C24U C23U H23K 109.2
H23J C23U H23K 107.9
C25U C24U C23U 112.5(13)
C25U C24U H24M 109.1
C23U C24U H24M 109.1
C25U C24U H24N 109.1
C23U C24U H24N 109.1
H24M C24U H24N 107.8
C24U C25U H25A 109.5
C24U C25U H25B 109.5
H25A C25U H25B 109.5
C24U C25U H25C 109.5
H25A C25U H25C 109.5
H25B C25U H25C 109.5

loop_
_geom_bond_atom_site_label_1
_geom_bond_atom_site_label_2
_geom_bond_distance
Zr1 O1 1.9890(12)
Zr1 O2 2.0003(12)
Zr1 C51 2.300(2)
Zr1 C1 2.3011(17)
Zr1 O2B 2.308(12)
Zr1 O2E 2.308(4)
Zr1 O1E 2.3940(14)
Zr1 C52 2.6122(19)
C1 N2 1.360(2)
C1 N1 1.363(2)
N1 C2 1.410(2)
N1 C31 1.439(2)
C11 C12 1.396(2)
C11 C16 1.400(2)
C11 N2 1.430(2)
C12 O2 1.349(2)
C12 C13 1.423(2)
C13 C14 1.394(2)
C13 C17 1.533(2)
C17 C20 1.538(3)
C17 C18 1.539(3)
C17 C19 1.539(3)
C18 H18A 0.9800
C18 H18B 0.9800
C18 H18C 0.9800
C19 H19A 0.9800
C19 H19B 0.9800
C19 H19C 0.9800
C20 H20A 0.9800
C20 H20B 0.9800
C20 H20C 0.9800
C14 C15 1.399(3)
C14 H14 0.9500
C15 C16 1.384(2)
C15 C21 1.536(2)
C21 C24 1.528(3)
C21 C22 1.535(3)
C21 C23 1.542(3)
C22 H22A 0.9800
C22 H22B 0.9800
C22 H22C 0.9800
C23 H23A 0.9800
C23 H23B 0.9800
C23 H23C 0.9800
C24 H24A 0.9800
C24 H24B 0.9800
C24 H24C 0.9800
C16 H16 0.9500
O1 C32 1.348(2)
C2 C3 1.395(2)
C2 C7 1.397(2)
C3 C4 1.391(3)
C3 H3 0.9500
C4 C5 1.399(3)
C4 H4 0.9500
C5 C6 1.384(3)
C5 H5 0.9500
C6 C7 1.396(2)
C6 H6 0.9500
C7 N2 1.401(2)
C31 C36 1.390(2)
C31 C32 1.410(2)
C32 C33 1.412(2)
C33 C34 1.397(2)
C33 C37 1.538(2)
C37 C39 1.535(3)
C37 C38 1.538(3)
C37 C40 1.538(3)
C38 H38A 0.9800
C38 H38B 0.9800
C38 H38C 0.9800
C39 H39A 0.9800
C39 H39B 0.9800
C39 H39C 0.9800
C40 H40A 0.9800
C40 H40B 0.9800
C40 H40C 0.9800
C34 C35 1.398(3)
C34 H34 0.9500
C35 C36 1.391(2)
C35 C41 1.532(2)
C41 C44 1.534(3)
C41 C42 1.534(3)
C41 C43 1.536(3)
C42 H42A 0.9800
C42 H42B 0.9800
C42 H42C 0.9800
C43 H43A 0.9800
C43 H43B 0.9800
C43 H43C 0.9800
C44 H44A 0.9800
C44 H44B 0.9800
C44 H44C 0.9800
C36 H36 0.9500
C51 C52 1.474(3)
C51 H51A 0.9900
C51 H51B 0.9900
C52 C53 1.414(3)
C52 C57 1.415(3)
C53 C54 1.386(3)
C53 H53 0.9500
C54 C55 1.395(3)
C54 H54 0.9500
C55 C56 1.394(3)
C55 H55 0.9500
C56 C57 1.388(3)
C56 H56 0.9500
C57 H57 0.9500
O1E C11E 1.455(2)
O1E C13E 1.461(2)
C11E C12E 1.513(4)
C11E H11A 0.9900
C11E H11B 0.9900
C12E H12A 0.9800
C12E H12B 0.9800
C12E H12C 0.9800
C13E C14E 1.512(3)
C13E H13A 0.9900
C13E H13B 0.9900
C14E H14A 0.9800
C14E H14B 0.9800
C14E H14C 0.9800
C21E O2E 1.439(4)
C21E C22E 1.502(3)
C21E O2B 1.560(10)
C21E H21A 0.9900
C21E H21B 0.9900
C22E H22D 0.9800
C22E H22E 0.9800
C22E H22F 0.9800
O2E C23E 1.468(4)
C23E C24E 1.496(4)
C23E H23D 0.9900
C23E H23E 0.9900
C24E H24D 0.9800
C24E H24E 0.9800
C24E H24F 0.9800
O2B C23B 1.487(11)
C23B C24B 1.493(13)
C23B H23F 0.9900
C23B H23G 0.9900
C24B H24G 0.9800
C24B H24H 0.9800
C24B H24I 0.9800
B1 C81 1.649(3)
B1 C91 1.656(3)
B1 C61 1.656(3)
B1 C71 1.660(3)
C61 C62 1.387(3)
C61 C66 1.395(3)
C62 F1 1.348(2)
C62 C63 1.391(3)
C63 F2 1.348(2)
C63 C64 1.372(3)
C64 F3 1.345(2)
C64 C65 1.376(3)
C65 F4 1.344(2)
C65 C66 1.383(3)
C66 F5 1.348(2)
C71 C76 1.390(3)
C71 C72 1.394(3)
C72 F6 1.356(2)
C72 C73 1.380(3)
C73 F7 1.348(2)
C73 C74 1.376(3)
C74 F8 1.344(2)
C74 C75 1.375(3)
C75 F9 1.345(2)
C75 C76 1.385(3)
C76 F10 1.349(2)
C81 C86 1.391(3)
C81 C82 1.395(3)
C82 F11 1.349(2)
C82 C83 1.379(3)
C83 F12 1.344(2)
C83 C84 1.370(3)
C84 F13 1.344(2)
C84 C85 1.379(3)
C85 F14 1.344(2)
C85 C86 1.387(3)
C86 F15 1.349(2)
C91 C92 1.390(2)
C91 C96 1.392(3)
C92 F16 1.353(2)
C92 C93 1.389(3)
C93 F17 1.343(2)
C93 C94 1.373(3)
C94 F18 1.345(2)
C94 C95 1.381(3)
C95 F19 1.345(2)
C95 C96 1.383(3)
C96 F20 1.350(2)
O1S C11S 1.427(4)
O1S C13S 1.439(4)
C11S C12S 1.507(6)
C11S H11C 0.9900
C11S H11D 0.9900
C12S H12D 0.9800
C12S H12E 0.9800
C12S H12F 0.9800
C13S C14S 1.497(5)
C13S H13C 0.9900
C13S H13D 0.9900
C14S H14D 0.9800
C14S H14E 0.9800
C14S H14F 0.9800
O2S C23S 1.491(7)
O2S C21S 1.492(7)
C21S C22S 1.485(8)
C21S H21C 0.9900
C21S H21D 0.9900
C22S H22G 0.9800
C22S H22H 0.9800
C22S H22I 0.9800
C23S C24S 1.484(8)
C23S H23H 0.9900
C23S H23I 0.9900
C24S H24J 0.9800
C24S H24K 0.9800
C24S H24L 0.9800
C11T C12T 1.515(5)
C11T H11E 0.9800
C11T H11F 0.9800
C11T H11G 0.9800
C12T C13T 1.474(6)
C12T H12G 0.9900
C12T H12H 0.9900
C13T C14T 1.416(9)
C13T H13E 0.9900
C13T H13F 0.9900
C14T C15T 1.503(10)
C14T H14G 0.9900
C14T H14H 0.9900
C15T H15A 0.9800
C15T H15B 0.9800
C15T H15C 0.9800
C11U C12U 1.518(8)
C11U H11H 0.9800
C11U H11I 0.9800
C11U H11J 0.9800
C12U C13U 1.450(11)
C12U H12I 0.9900
C12U H12J 0.9900
C13U C14U 1.346(9)
C13U H13G 0.9900
C13U H13H 0.9900
C14U C15U 1.485(12)
C14U H14I 0.9900
C14U H14J 0.9900
C15U H15D 0.9800
C15U H15E 0.9800
C15U H15F 0.9800
C21U C22U 1.458(13)
C21U H21E 0.9800
C21U H21F 0.9800
C21U H21G 0.9800
C22U C23U 1.448(11)
C22U H22J 0.9900
C22U H22K 0.9900
C23U C24U 1.457(12)
C23U H23J 0.9900
C23U H23K 0.9900
C24U C25U 1.444(13)
C24U H24M 0.9900
C24U H24N 0.9900
C25U H25A 0.9800
C25U H25B 0.9800
C25U H25C 0.9800

loop_
_geom_torsion_atom_site_label_1
_geom_torsion_atom_site_label_2
_geom_torsion_atom_site_label_3
_geom_torsion_atom_site_label_4
_geom_torsion
N2 C1 N1 C2 3.88(18)
Zr1 C1 N1 C2 -148.19(12)
N2 C1 N1 C31 -170.26(14)
Zr1 C1 N1 C31 37.7(2)
C16 C11 C12 O2 168.57(16)
N2 C11 C12 O2 -5.4(3)
C16 C11 C12 C13 -7.6(3)
N2 C11 C12 C13 178.45(15)
O2 C12 C13 C14 -170.14(16)
C11 C12 C13 C14 5.9(3)
O2 C12 C13 C17 7.3(3)
C11 C12 C13 C17 -176.66(16)
C14 C13 C17 C20 -126.93(18)
C12 C13 C17 C20 55.7(2)
C14 C13 C17 C18 -7.9(3)
C12 C13 C17 C18 174.68(17)
C14 C13 C17 C19 110.4(2)
C12 C13 C17 C19 -67.0(2)
C12 C13 C14 C15 0.0(3)
C17 C13 C14 C15 -177.46(18)
C13 C14 C15 C16 -4.4(3)
C13 C14 C15 C21 173.15(18)
C16 C15 C21 C24 -0.9(3)
C14 C15 C21 C24 -178.35(19)
C16 C15 C21 C22 -121.9(2)
C14 C15 C21 C22 60.7(2)
C16 C15 C21 C23 118.7(2)
C14 C15 C21 C23 -58.8(2)
C14 C15 C16 C11 2.8(3)
C21 C15 C16 C11 -174.70(17)
C12 C11 C16 C15 3.2(3)
N2 C11 C16 C15 177.31(16)
C1 N1 C2 C3 172.08(18)
C31 N1 C2 C3 -13.9(3)
C1 N1 C2 C7 -2.39(19)
C31 N1 C2 C7 171.61(15)
C7 C2 C3 C4 -0.5(3)
N1 C2 C3 C4 -174.29(18)
C2 C3 C4 C5 0.7(3)
C3 C4 C5 C6 0.0(3)
C4 C5 C6 C7 -1.0(3)
C5 C6 C7 C2 1.2(3)
C5 C6 C7 N2 174.58(18)
C3 C2 C7 C6 -0.5(3)
N1 C2 C7 C6 174.77(16)
C3 C2 C7 N2 -175.31(15)
N1 C2 C7 N2 -0.04(18)
N1 C1 N2 C7 -3.91(19)
Zr1 C1 N2 C7 148.66(12)
N1 C1 N2 C11 169.45(15)
Zr1 C1 N2 C11 -38.0(2)
C6 C7 N2 C1 -171.67(18)
C2 C7 N2 C1 2.46(19)
C6 C7 N2 C11 15.0(3)
C2 C7 N2 C11 -170.89(15)
C12 C11 N2 C1 37.6(2)
C16 C11 N2 C1 -136.58(17)
C12 C11 N2 C7 -149.92(17)
C16 C11 N2 C7 35.9(2)
C1 N1 C31 C36 142.69(17)
C2 N1 C31 C36 -30.5(2)
C1 N1 C31 C32 -33.8(2)
C2 N1 C31 C32 152.96(16)
Zr1 O1 C32 C31 27.5(3)
Zr1 O1 C32 C33 -150.50(15)
C36 C31 C32 O1 -173.38(16)
N1 C31 C32 O1 3.0(2)
C36 C31 C32 C33 4.6(3)
N1 C31 C32 C33 -178.96(15)
O1 C32 C33 C34 175.40(16)
C31 C32 C33 C34 -2.6(2)
O1 C32 C33 C37 -6.3(3)
C31 C32 C33 C37 175.68(16)
C34 C33 C37 C39 115.85(19)
C32 C33 C37 C39 -62.4(2)
C34 C33 C37 C38 -122.29(19)
C32 C33 C37 C38 59.5(2)
C34 C33 C37 C40 -2.5(2)
C32 C33 C37 C40 179.29(17)
C32 C33 C34 C35 -0.5(3)
C37 C33 C34 C35 -178.80(17)
C33 C34 C35 C36 1.7(3)
C33 C34 C35 C41 -176.59(18)
C36 C35 C41 C44 173.28(19)
C34 C35 C41 C44 -8.5(3)
C36 C35 C41 C42 -66.7(2)
C34 C35 C41 C42 111.5(2)
C36 C35 C41 C43 53.2(2)
C34 C35 C41 C43 -128.6(2)
C32 C31 C36 C35 -3.5(3)
N1 C31 C36 C35 180.00(16)
C34 C35 C36 C31 0.4(3)
C41 C35 C36 C31 178.70(17)
C11 C12 O2 Zr1 -28.6(3)
C13 C12 O2 Zr1 147.37(15)
Zr1 C51 C52 C53 85.85(18)
Zr1 C51 C52 C57 -85.92(18)
C57 C52 C53 C54 0.9(3)
C51 C52 C53 C54 -171.29(19)
Zr1 C52 C53 C54 -108.13(19)
C52 C53 C54 C55 0.1(3)
C53 C54 C55 C56 -1.4(3)
C54 C55 C56 C57 1.8(3)
C55 C56 C57 C52 -0.9(3)
C53 C52 C57 C56 -0.5(3)
C51 C52 C57 C56 171.72(19)
Zr1 C52 C57 C56 108.64(18)
C13E O1E C11E C12E 62.8(2)
Zr1 O1E C11E C12E -101.9(2)
C11E O1E C13E C14E 55.5(2)
Zr1 O1E C13E C14E -140.42(17)
C22E C21E O2E C23E -69.3(3)
C22E C21E O2E Zr1 124.2(2)
C21E O2E C23E C24E 114.0(3)
Zr1 O2E C23E C24E -79.5(3)
C22E C21E O2B C23B -52.8(12)
C22E C21E O2B Zr1 144.5(6)
C21E O2B C23B C24B -57.2(16)
Zr1 O2B C23B C24B 105.7(11)
C81 B1 C61 C62 -129.16(19)
C91 B1 C61 C62 -13.4(3)
C71 B1 C61 C62 109.0(2)
C81 B1 C61 C66 57.6(2)
C91 B1 C61 C66 173.34(17)
C71 B1 C61 C66 -64.3(2)
C66 C61 C62 F1 177.88(17)
B1 C61 C62 F1 4.3(3)
C66 C61 C62 C63 -1.6(3)
B1 C61 C62 C63 -175.25(19)
F1 C62 C63 F2 2.1(3)
C61 C62 C63 F2 -178.33(19)
F1 C62 C63 C64 -178.07(19)
C61 C62 C63 C64 1.5(3)
F2 C63 C64 F3 -0.2(3)
C62 C63 C64 F3 180.0(2)
F2 C63 C64 C65 179.3(2)
C62 C63 C64 C65 -0.5(3)
F3 C64 C65 F4 0.1(4)
C63 C64 C65 F4 -179.4(2)
F3 C64 C65 C66 179.4(2)
C63 C64 C65 C66 -0.1(4)
F4 C65 C66 F5 -0.4(3)
C64 C65 C66 F5 -179.7(2)
F4 C65 C66 C61 179.1(2)
C64 C65 C66 C61 -0.2(4)
C62 C61 C66 F5 -179.52(17)
B1 C61 C66 F5 -5.3(3)
C62 C61 C66 C65 1.0(3)
B1 C61 C66 C65 175.2(2)
C81 B1 C71 C76 -13.7(3)
C91 B1 C71 C76 -128.98(19)
C61 B1 C71 C76 107.7(2)
C81 B1 C71 C72 172.10(16)
C91 B1 C71 C72 56.8(2)
C61 B1 C71 C72 -66.5(2)
C76 C71 C72 F6 -178.53(17)
B1 C71 C72 F6 -3.5(3)
C76 C71 C72 C73 1.8(3)
B1 C71 C72 C73 176.84(19)
F6 C72 C73 F7 -0.6(3)
C71 C72 C73 F7 179.03(19)
F6 C72 C73 C74 179.2(2)
C71 C72 C73 C74 -1.2(3)
F7 C73 C74 F8 0.8(3)
C72 C73 C74 F8 -179.0(2)
F7 C73 C74 C75 179.9(2)
C72 C73 C74 C75 0.1(3)
F8 C74 C75 F9 0.0(3)
C73 C74 C75 F9 -179.1(2)
F8 C74 C75 C76 179.2(2)
C73 C74 C75 C76 0.1(3)
F9 C75 C76 F10 0.5(3)
C74 C75 C76 F10 -178.7(2)
F9 C75 C76 C71 179.92(19)
C74 C75 C76 C71 0.7(3)
C72 C71 C76 F10 177.81(17)
B1 C71 C76 F10 3.3(3)
C72 C71 C76 C75 -1.6(3)
B1 C71 C76 C75 -176.10(19)
C91 B1 C81 C86 -106.77(19)
C61 B1 C81 C86 16.4(3)
C71 B1 C81 C86 131.44(19)
C91 B1 C81 C82 66.33(19)
C61 B1 C81 C82 -170.48(16)
C71 B1 C81 C82 -55.5(2)
C86 C81 C82 F11 177.83(16)
B1 C81 C82 F11 3.8(3)
C86 C81 C82 C83 -2.5(3)
B1 C81 C82 C83 -176.52(18)
F11 C82 C83 F12 0.9(3)
C81 C82 C83 F12 -178.75(18)
F11 C82 C83 C84 -178.65(17)
C81 C82 C83 C84 1.7(3)
F12 C83 C84 F13 0.1(3)
C82 C83 C84 F13 179.65(18)
F12 C83 C84 C85 -179.78(18)
C82 C83 C84 C85 -0.2(3)
F13 C84 C85 F14 -0.5(3)
C83 C84 C85 F14 179.37(18)
F13 C84 C85 C86 179.96(17)
C83 C84 C85 C86 -0.2(3)
F14 C85 C86 F15 -1.0(3)
C84 C85 C86 F15 178.60(17)
F14 C85 C86 C81 179.61(17)
C84 C85 C86 C81 -0.8(3)
C82 C81 C86 F15 -177.33(16)
B1 C81 C86 F15 -3.9(3)
C82 C81 C86 C85 2.1(3)
B1 C81 C86 C85 175.48(17)
C81 B1 C91 C92 -105.5(2)
C61 B1 C91 C92 132.59(19)
C71 B1 C91 C92 16.6(2)
C81 B1 C91 C96 65.28(19)
C61 B1 C91 C96 -56.6(2)
C71 B1 C91 C96 -172.65(15)
C96 C91 C92 F16 -179.45(16)
B1 C91 C92 F16 -8.2(3)
C96 C91 C92 C93 0.5(3)
B1 C91 C92 C93 171.73(18)
F16 C92 C93 F17 -0.9(3)
C91 C92 C93 F17 179.15(17)
F16 C92 C93 C94 -179.91(17)
C91 C92 C93 C94 0.1(3)
F17 C93 C94 F18 0.6(3)
C92 C93 C94 F18 179.63(17)
F17 C93 C94 C95 -179.07(17)
C92 C93 C94 C95 -0.1(3)
F18 C94 C95 F19 -0.2(3)
C93 C94 C95 F19 179.44(17)
F18 C94 C95 C96 179.63(17)
C93 C94 C95 C96 -0.7(3)
F19 C95 C96 F20 1.7(3)
C94 C95 C96 F20 -178.17(16)
F19 C95 C96 C91 -178.67(17)
C94 C95 C96 C91 1.5(3)
C92 C91 C96 F20 178.31(15)
B1 C91 C96 F20 6.3(2)
C92 C91 C96 C95 -1.3(3)
B1 C91 C96 C95 -173.27(17)
C13S O1S C11S C12S 179.2(3)
C11S O1S C13S C14S -177.6(3)
C23S O2S C21S C22S 180.0(7)
C21S O2S C23S C24S -177.8(6)
C11T C12T C13T C14T -160.7(10)
C12T C13T C14T C15T 177.8(12)
C11U C12U C13U C14U 169.1(10)
C12U C13U C14U C15U -169.5(13)
C21U C22U C23U C24U -176.6(17)
C22U C23U C24U C25U 174.7(14)
